data_7216965
loop_
_publ_author_name
'Brigas, Amadeu, F.'
'Clegg, William'
'Dillon, Christopher J.'
'Fonseca, Custodia F. C.'
'Johnstone, Robert A. W.'

_publ_section_title
;
 Metal-assisted reactions. Part 29. Structure and hydrogenolysis of C--N
 bonds in derivatives of aromatic amines. Bond length and
 electronegativity changes from X-ray crystallographic data
;
_journal_issue 8
_journal_name_full 'Journal of the Chemical Society, Perkin Transactions 2'
_journal_page_first 1315
_journal_paper_doi 10.1039/b102571f
_journal_year 2001
_chemical_formula_sum 'C16 H13 N3 O4 S2'
_chemical_formula_weight 375.41
_chemical_name_systematic
;
 ?
;
_space_group_IT_number 2
_symmetry_cell_setting triclinic
_symmetry_space_group_name_Hall '-P 1'
_symmetry_space_group_name_H-M 'P -1'
_atom_sites_solution_hydrogens geom
_atom_sites_solution_primary direct
_atom_sites_solution_secondary difmap
_audit_creation_method SHELXL-97
_cell_angle_alpha 98.513(16)
_cell_angle_beta 107.370(18)
_cell_angle_gamma 100.413(17)
_cell_formula_units_Z 2
_cell_length_a 8.165(2)
_cell_length_b 8.224(3)
_cell_length_c 12.933(4)
_cell_measurement_reflns_used 32
_cell_measurement_temperature 160(2)
_cell_measurement_theta_max 28.0
_cell_measurement_theta_min 19.0
_cell_volume 796.1(4)
_computing_cell_refinement 'Stoe DIF4'
_computing_data_collection 'Stoe DIF4'
_computing_data_reduction 'local programs'
_computing_molecular_graphics 'Siemens SHELXTL'
_computing_publication_material 'SHELXTL and local programs'
_computing_structure_refinement 'Siemens SHELXTL'
_computing_structure_solution 'Siemens SHELXTL'
_diffrn_ambient_temperature 160(2)
_diffrn_measured_fraction_theta_full 1.000
_diffrn_measured_fraction_theta_max 0.974
_diffrn_measurement_device_type 'Stoe-Siemens diffractometer'
_diffrn_measurement_method '\w/\q scans with on-line profile fitting'
_diffrn_radiation_monochromator graphite
_diffrn_radiation_source 'fine-focus sealed tube'
_diffrn_radiation_type CuK\a
_diffrn_radiation_wavelength 1.54184
_diffrn_reflns_av_R_equivalents 0.0480
_diffrn_reflns_av_sigmaI/netI 0.0487
_diffrn_reflns_limit_h_max 9
_diffrn_reflns_limit_h_min -9
_diffrn_reflns_limit_k_max 9
_diffrn_reflns_limit_k_min -9
_diffrn_reflns_limit_l_max 15
_diffrn_reflns_limit_l_min -15
_diffrn_reflns_number 5823
_diffrn_reflns_theta_full 26.00
_diffrn_reflns_theta_max 67.48
_diffrn_reflns_theta_min 3.67
_diffrn_standards_decay_% 4.3
_diffrn_standards_interval_time 60
_diffrn_standards_number 5
_exptl_absorpt_coefficient_mu 3.297
_exptl_absorpt_correction_T_max 1.000
_exptl_absorpt_correction_T_min 0.513
_exptl_absorpt_correction_type empirical
_exptl_crystal_colour colourless
_exptl_crystal_density_diffrn 1.566
_exptl_crystal_density_method 'not measured'
_exptl_crystal_description block
_exptl_crystal_F_000 388
_exptl_crystal_size_max 0.80
_exptl_crystal_size_mid 0.48
_exptl_crystal_size_min 0.20
_refine_diff_density_max 0.518
_refine_diff_density_min -0.515
_refine_diff_density_rms 0.064
_refine_ls_extinction_coef 0.0061(6)
_refine_ls_extinction_expression Fc^*^=kFc[1+0.001xFc^2^\l^3^/sin(2\q)]^-1/4^
_refine_ls_extinction_method SHELXL
_refine_ls_goodness_of_fit_ref 1.076
_refine_ls_hydrogen_treatment mixed
_refine_ls_matrix_type full
_refine_ls_number_parameters 228
_refine_ls_number_reflns 2803
_refine_ls_number_restraints 0
_refine_ls_restrained_S_all 1.076
_refine_ls_R_factor_all 0.0378
_refine_ls_R_factor_gt 0.0372
_refine_ls_shift/su_max 0.001
_refine_ls_shift/su_mean 0.000
_refine_ls_structure_factor_coef Fsqd
_refine_ls_weighting_details 'calc w=1/[\s^2^(Fo^2^)+(0.0438P)^2^+0.5889P] where P=(Fo^2^+2Fc^2^)/3'
_refine_ls_weighting_scheme calc
_refine_ls_wR_factor_gt 0.1005
_refine_ls_wR_factor_ref 0.1010
_reflns_number_gt 2759
_reflns_number_total 2803
_reflns_threshold_expression >2sigma(I)
_cod_data_source_file b102571f.txt
_cod_data_source_block liv8
_cod_original_sg_symbol_H-M P-1
_cod_database_code 7216965

loop_
_symmetry_equiv_pos_as_xyz
'x, y, z'
'-x, -y, -z'

loop_
_atom_site_label
_atom_site_type_symbol
_atom_site_fract_x
_atom_site_fract_y
_atom_site_fract_z
_atom_site_U_iso_or_equiv
_atom_site_adp_type
_atom_site_occupancy
_atom_site_symmetry_multiplicity
_atom_site_calc_flag
_atom_site_refinement_flags
S1 S 0.75033(6) 0.73544(6) 0.39810(4) 0.01870(17) Uani 1 1 d .
S2 S 0.71951(6) 0.97910(5) 0.88827(4) 0.01739(17) Uani 1 1 d .
O1 O 0.7000(2) 0.58360(19) 0.31372(12) 0.0288(4) Uani 1 1 d .
O2 O 0.8513(2) 0.88374(19) 0.38136(13) 0.0302(4) Uani 1 1 d .
O3 O 0.8592(2) 1.12184(17) 0.95382(13) 0.0269(4) Uani 1 1 d .
O4 O 0.54296(19) 1.00310(18) 0.85439(13) 0.0270(4) Uani 1 1 d .
N1 N 0.8558(2) 0.6954(2) 0.51941(14) 0.0194(4) Uani 1 1 d .
N2 N 0.7662(2) 0.90533(19) 0.77546(13) 0.0186(4) Uani 1 1 d .
N3 N 0.8193(2) 0.66266(19) 0.68668(13) 0.0161(3) Uani 1 1 d .
C1 C 0.5641(2) 0.7695(2) 0.43220(16) 0.0159(4) Uani 1 1 d .
C2 C 0.4161(3) 0.8121(2) 0.36775(16) 0.0199(4) Uani 1 1 d .
H2 H 0.4088 0.8388 0.2978 0.024 Uiso 1 1 calc R
C3 C 0.2792(3) 0.8138(2) 0.41005(18) 0.0233(5) Uani 1 1 d .
H3 H 0.1765 0.8452 0.3693 0.028 Uiso 1 1 calc R
C4 C 0.2901(3) 0.7703(2) 0.51151(18) 0.0225(4) Uani 1 1 d .
H4 H 0.1924 0.7674 0.5372 0.027 Uiso 1 1 calc R
C5 C 0.4417(3) 0.7309(2) 0.57600(16) 0.0187(4) Uani 1 1 d .
H5 H 0.4486 0.7018 0.6453 0.022 Uiso 1 1 calc R
C6 C 0.5821(2) 0.7352(2) 0.53651(15) 0.0147(4) Uani 1 1 d .
C7 C 0.7610(2) 0.7002(2) 0.58291(15) 0.0151(4) Uani 1 1 d .
C8 C 0.7840(2) 0.7519(2) 0.77469(15) 0.0156(4) Uani 1 1 d .
C9 C 0.7659(2) 0.6788(2) 0.87044(15) 0.0165(4) Uani 1 1 d .
C10 C 0.7733(3) 0.5198(2) 0.89323(17) 0.0209(4) Uani 1 1 d .
H10 H 0.7932 0.4351 0.8431 0.025 Uiso 1 1 calc R
C11 C 0.7508(3) 0.4881(3) 0.99114(18) 0.0259(5) Uani 1 1 d .
H11 H 0.7577 0.3807 1.0084 0.031 Uiso 1 1 calc R
C12 C 0.7185(3) 0.6092(3) 1.06458(18) 0.0277(5) Uani 1 1 d .
H12 H 0.7052 0.5839 1.1314 0.033 Uiso 1 1 calc R
C13 C 0.7052(3) 0.7673(3) 1.04136(17) 0.0229(4) Uani 1 1 d .
H13 H 0.6802 0.8504 1.0899 0.027 Uiso 1 1 calc R
C14 C 0.7301(2) 0.7971(2) 0.94414(16) 0.0177(4) Uani 1 1 d .
C15 C 0.9889(2) 0.6058(2) 0.71648(16) 0.0181(4) Uani 1 1 d .
H15A H 0.9991 0.5408 0.6488 0.022 Uiso 1 1 calc R
H15B H 0.9869 0.5297 0.7689 0.022 Uiso 1 1 calc R
C16 C 1.1480(3) 0.7540(3) 0.76877(18) 0.0246(5) Uani 1 1 d .
H16A H 1.1492 0.8307 0.7176 0.037 Uiso 1 1 calc R
H16B H 1.2562 0.7125 0.7845 0.037 Uiso 1 1 calc R
H16C H 1.1418 0.8149 0.8381 0.037 Uiso 1 1 calc R

loop_
_atom_site_aniso_label
_atom_site_aniso_U_11
_atom_site_aniso_U_22
_atom_site_aniso_U_33
_atom_site_aniso_U_23
_atom_site_aniso_U_13
_atom_site_aniso_U_12
S1 0.0219(3) 0.0252(3) 0.0154(3) 0.00742(19) 0.0113(2) 0.01032(19)
S2 0.0205(3) 0.0167(2) 0.0172(3) 0.00241(18) 0.0075(2) 0.00903(18)
O1 0.0434(9) 0.0328(8) 0.0172(7) 0.0051(6) 0.0152(7) 0.0177(7)
O2 0.0284(8) 0.0373(8) 0.0337(9) 0.0179(7) 0.0179(7) 0.0084(7)
O3 0.0299(8) 0.0181(7) 0.0289(8) -0.0024(6) 0.0078(7) 0.0063(6)
O4 0.0247(8) 0.0315(8) 0.0296(8) 0.0076(6) 0.0097(6) 0.0168(6)
N1 0.0198(8) 0.0271(8) 0.0168(8) 0.0070(7) 0.0096(7) 0.0112(7)
N2 0.0216(8) 0.0188(8) 0.0172(8) 0.0039(6) 0.0075(7) 0.0078(6)
N3 0.0179(8) 0.0198(8) 0.0140(8) 0.0053(6) 0.0064(6) 0.0098(6)
C1 0.0158(9) 0.0165(8) 0.0165(9) 0.0028(7) 0.0072(7) 0.0039(7)
C2 0.0218(10) 0.0191(9) 0.0177(10) 0.0045(7) 0.0040(8) 0.0061(7)
C3 0.0184(10) 0.0217(10) 0.0260(11) 0.0038(8) 0.0012(8) 0.0069(8)
C4 0.0154(9) 0.0238(10) 0.0291(11) 0.0015(8) 0.0106(8) 0.0044(7)
C5 0.0202(9) 0.0181(9) 0.0179(10) 0.0024(7) 0.0075(8) 0.0038(7)
C6 0.0161(9) 0.0136(8) 0.0150(9) 0.0016(7) 0.0062(7) 0.0047(7)
C7 0.0163(9) 0.0146(8) 0.0158(9) 0.0030(7) 0.0067(7) 0.0055(7)
C8 0.0128(8) 0.0191(9) 0.0150(9) 0.0036(7) 0.0038(7) 0.0055(7)
C9 0.0156(9) 0.0204(9) 0.0133(9) 0.0025(7) 0.0045(7) 0.0054(7)
C10 0.0268(10) 0.0182(9) 0.0198(10) 0.0038(7) 0.0096(8) 0.0080(8)
C11 0.0339(12) 0.0241(10) 0.0263(11) 0.0112(8) 0.0138(9) 0.0119(9)
C12 0.0374(12) 0.0337(11) 0.0203(10) 0.0110(9) 0.0156(9) 0.0142(9)
C13 0.0282(11) 0.0264(10) 0.0180(10) 0.0027(8) 0.0118(9) 0.0107(8)
C14 0.0173(9) 0.0192(9) 0.0175(9) 0.0040(7) 0.0056(7) 0.0072(7)
C15 0.0189(10) 0.0217(9) 0.0181(9) 0.0059(7) 0.0076(8) 0.0116(8)
C16 0.0215(10) 0.0297(10) 0.0222(10) 0.0023(8) 0.0071(8) 0.0081(8)

loop_
_atom_type_symbol
_atom_type_description
_atom_type_scat_dispersion_real
_atom_type_scat_dispersion_imag
_atom_type_scat_source
C C 0.0181 0.0091 'International Tables Vol C Tables 4.2.6.8 and 6.1.1.4'
H H 0.0000 0.0000 'International Tables Vol C Tables 4.2.6.8 and 6.1.1.4'
N N 0.0311 0.0180 'International Tables Vol C Tables 4.2.6.8 and 6.1.1.4'
O O 0.0492 0.0322 'International Tables Vol C Tables 4.2.6.8 and 6.1.1.4'
S S 0.3331 0.5567 'International Tables Vol C Tables 4.2.6.8 and 6.1.1.4'

loop_
_geom_angle_atom_site_label_1
_geom_angle_atom_site_label_2
_geom_angle_atom_site_label_3
_geom_angle
O2 S1 O1 117.62(10)
O2 S1 N1 109.65(9)
O1 S1 N1 108.95(9)
O2 S1 C1 113.24(9)
O1 S1 C1 109.47(9)
N1 S1 C1 95.65(9)
O3 S2 O4 117.69(9)
O3 S2 N2 108.06(9)
O4 S2 N2 108.88(9)
O3 S2 C14 112.47(9)
O4 S2 C14 111.49(9)
N2 S2 C14 95.91(9)
C7 N1 S1 110.22(13)
C8 N2 S2 109.68(14)
C7 N3 C8 119.30(15)
C7 N3 C15 116.85(16)
C8 N3 C15 115.86(15)
C2 C1 C6 123.20(19)
C2 C1 S1 128.50(16)
C6 C1 S1 108.19(14)
C1 C2 C3 116.87(19)
C2 C3 C4 120.90(18)
C3 C4 C5 121.2(2)
C6 C5 C4 118.30(19)
C5 C6 C1 119.32(17)
C5 C6 C7 132.32(18)
C1 C6 C7 108.28(17)
N1 C7 N3 120.26(17)
N1 C7 C6 117.35(17)
N3 C7 C6 122.23(17)
N2 C8 N3 119.94(17)
N2 C8 C9 117.28(18)
N3 C8 C9 122.78(16)
C10 C9 C14 119.02(18)
C10 C9 C8 131.48(18)
C14 C9 C8 109.46(16)
C11 C10 C9 118.23(19)
C10 C11 C12 121.78(19)
C11 C12 C13 120.7(2)
C14 C13 C12 116.58(19)
C13 C14 C9 123.62(18)
C13 C14 S2 128.74(16)
C9 C14 S2 107.63(15)
N3 C15 C16 111.77(15)

loop_
_geom_bond_atom_site_label_1
_geom_bond_atom_site_label_2
_geom_bond_distance
S1 O2 1.4266(16)
S1 O1 1.4361(16)
S1 N1 1.6615(17)
S1 C1 1.762(2)
S2 O3 1.4287(15)
S2 O4 1.4354(16)
S2 N2 1.6720(18)
S2 C14 1.761(2)
N1 C7 1.287(3)
N2 C8 1.295(3)
N3 C7 1.385(2)
N3 C8 1.394(3)
N3 C15 1.501(2)
C1 C2 1.384(3)
C1 C6 1.389(3)
C2 C3 1.385(3)
C3 C4 1.392(3)
C4 C5 1.394(3)
C5 C6 1.384(3)
C6 C7 1.503(3)
C8 C9 1.488(3)
C9 C10 1.390(3)
C9 C14 1.391(3)
C10 C11 1.387(3)
C11 C12 1.388(3)
C12 C13 1.393(3)
C13 C14 1.382(3)
C15 C16 1.513(3)

loop_
_geom_torsion_atom_site_label_1
_geom_torsion_atom_site_label_2
_geom_torsion_atom_site_label_3
_geom_torsion_atom_site_label_4
_geom_torsion
O2 S1 N1 C7 119.06(14)
O1 S1 N1 C7 -110.93(15)
C1 S1 N1 C7 1.91(15)
O3 S2 N2 C8 117.90(14)
O4 S2 N2 C8 -113.19(14)
C14 S2 N2 C8 1.94(15)
O2 S1 C1 C2 65.03(19)
O1 S1 C1 C2 -68.36(19)
N1 S1 C1 C2 179.24(17)
O2 S1 C1 C6 -118.90(14)
O1 S1 C1 C6 107.72(13)
N1 S1 C1 C6 -4.68(14)
C6 C1 C2 C3 -2.3(3)
S1 C1 C2 C3 173.28(14)
C1 C2 C3 C4 -1.6(3)
C2 C3 C4 C5 2.9(3)
C3 C4 C5 C6 -0.3(3)
C4 C5 C6 C1 -3.4(3)
C4 C5 C6 C7 -179.74(17)
C2 C1 C6 C5 4.9(3)
S1 C1 C6 C5 -171.48(14)
C2 C1 C6 C7 -178.01(16)
S1 C1 C6 C7 5.65(17)
S1 N1 C7 N3 176.95(13)
S1 N1 C7 C6 1.3(2)
C8 N3 C7 N1 143.62(18)
C15 N3 C7 N1 -4.0(2)
C8 N3 C7 C6 -41.0(2)
C15 N3 C7 C6 171.41(15)
C5 C6 C7 N1 171.77(19)
C1 C6 C7 N1 -4.9(2)
C5 C6 C7 N3 -3.8(3)
C1 C6 C7 N3 179.60(15)
S2 N2 C8 N3 178.50(13)
S2 N2 C8 C9 -1.8(2)
C7 N3 C8 N2 -28.3(3)
C15 N3 C8 N2 119.70(18)
C7 N3 C8 C9 152.02(17)
C15 N3 C8 C9 -60.0(2)
N2 C8 C9 C10 178.30(19)
N3 C8 C9 C10 -2.0(3)
N2 C8 C9 C14 0.5(2)
N3 C8 C9 C14 -179.72(16)
C14 C9 C10 C11 -2.3(3)
C8 C9 C10 C11 -179.86(19)
C9 C10 C11 C12 1.1(3)
C10 C11 C12 C13 0.8(3)
C11 C12 C13 C14 -1.6(3)
C12 C13 C14 C9 0.4(3)
C12 C13 C14 S2 178.88(16)
C10 C9 C14 C13 1.6(3)
C8 C9 C14 C13 179.65(17)
C10 C9 C14 S2 -177.20(14)
C8 C9 C14 S2 0.88(19)
O3 S2 C14 C13 67.4(2)
O4 S2 C14 C13 -67.3(2)
N2 S2 C14 C13 179.69(18)
O3 S2 C14 C9 -113.95(14)
O4 S2 C14 C9 111.36(15)
N2 S2 C14 C9 -1.61(15)
C7 N3 C15 C16 88.0(2)
C8 N3 C15 C16 -60.8(2)
